data_4062696
loop_
_publ_author_name
'Weng, Zhiqiang'
'Teo, Shihui'
'Koh, Lip Lin'
'Hor, T. S. Andy'

_publ_section_title
;
 Efficient Suzuki-coupling of aryl chlorides catalyzed by Palladium(0)
with P,N-heteroligand and isolation of unsaturated intermediates
;
_journal_name_full Organometallics
_journal_paper_doi 10.1021/om0494770
_journal_year 2004
_chemical_formula_sum 'C33 H36.5 Cl F5 Fe I N P Pd'
_chemical_formula_weight 897.70
_space_group_IT_number 14
_symmetry_cell_setting monoclinic
_symmetry_space_group_name_Hall '-P 2ybc'
_symmetry_space_group_name_H-M 'P 1 21/c 1'
_cell_angle_alpha 90.00
_cell_angle_beta 102.386(3)
_cell_angle_gamma 90.00
_cell_formula_units_Z 4
_cell_length_a 16.600(2)
_cell_length_b 11.3938(16)
_cell_length_c 18.179(3)
_cell_measurement_temperature 223(2)
_cell_volume 3358.3(8)
_diffrn_ambient_temperature 223(2)
_exptl_crystal_density_diffrn 1.775
_cod_depositor_comments
;
The following automatic conversions were performed:
'_symmetry_cell_setting' value 'Monoclinic' changed to 'monoclinic'
according to '/home/saulius/struct/CIF-dictionaries/cif_core.dic'
dictionary named 'cif_core.dic' version 2.4.1 from 2010-06-29.

Automatic conversion script
Id: cif_fix_enum 1527 2010-12-29 10:47:43Z saulius 
;
_cod_original_sg_symbol_H-M 'P 21/c'
_cod_original_formula_sum 'C33 H36.50 Cl F5 Fe I N P Pd'
_cod_database_code 4062696

loop_
_symmetry_equiv_pos_as_xyz
'x, y, z'
'-x, y+1/2, -z+1/2'
'-x, -y, -z'
'x, -y-1/2, z-1/2'

loop_
_atom_site_label
_atom_site_type_symbol
_atom_site_fract_x
_atom_site_fract_y
_atom_site_fract_z
_atom_site_U_iso_or_equiv
_atom_site_adp_type
_atom_site_occupancy
_atom_site_symmetry_multiplicity
_atom_site_calc_flag
_atom_site_refinement_flags
_atom_site_disorder_assembly
_atom_site_disorder_group
Pd1 Pd 0.30379(3) 0.23102(4) 0.35873(3) 0.02823(13) Uani 1 1 d . . .
Fe1 Fe 0.39959(5) 0.06561(7) 0.20359(5) 0.0326(2) Uani 1 1 d . . .
I1 I 0.40874(3) 0.35841(4) 0.45881(2) 0.04458(14) Uani 1 1 d . . .
P1 P 0.21522(9) 0.13588(13) 0.25398(9) 0.0299(4) Uani 1 1 d . . .
N1 N 0.3911(3) 0.0916(4) 0.3911(3) 0.0303(12) Uani 1 1 d . . .
F1 F 0.1505(2) 0.2833(3) 0.4288(2) 0.0557(11) Uani 1 1 d . . .
F2 F 0.0676(2) 0.4811(4) 0.4403(2) 0.0702(13) Uani 1 1 d . . .
F3 F 0.1063(3) 0.6833(4) 0.3770(3) 0.0826(14) Uani 1 1 d . . .
F4 F 0.2314(2) 0.6831(3) 0.3012(3) 0.0740(13) Uani 1 1 d . . .
F5 F 0.3119(2) 0.4867(3) 0.2852(2) 0.0476(10) Uani 1 1 d . . .
C1 C 0.4553(4) 0.0765(5) 0.3633(3) 0.0314(14) Uani 1 1 d . . .
H1 H 0.4955 0.0247 0.3896 0.038 Uiso 1 1 calc R . .
C2 C 0.4729(3) 0.1296(5) 0.2968(3) 0.0317(15) Uani 1 1 d . . .
C3 C 0.5216(3) 0.0701(6) 0.2520(4) 0.0370(16) Uani 1 1 d . . .
H3 H 0.5570 0.0008 0.2680 0.044 Uiso 1 1 calc R . .
C4 C 0.5097(4) 0.1246(5) 0.1815(4) 0.0404(17) Uani 1 1 d . . .
H4 H 0.5343 0.0996 0.1390 0.049 Uiso 1 1 calc R . .
C5 C 0.4548(4) 0.2194(5) 0.1810(4) 0.0376(16) Uani 1 1 d . . .
H5 H 0.4342 0.2720 0.1377 0.045 Uiso 1 1 calc R . .
C6 C 0.4316(3) 0.2244(5) 0.2512(3) 0.0317(14) Uani 1 1 d . . .
H6 H 0.3938 0.2824 0.2663 0.038 Uiso 1 1 calc R . .
C7 C 0.2782(3) 0.0437(5) 0.2044(3) 0.0317(15) Uani 1 1 d . . .
C8 C 0.2910(4) 0.0468(5) 0.1294(4) 0.0383(16) Uani 1 1 d . . .
H8 H 0.2665 0.1050 0.0906 0.046 Uiso 1 1 calc R . .
C9 C 0.3435(4) -0.0463(5) 0.1188(4) 0.0410(16) Uani 1 1 d . . .
H9 H 0.3626 -0.0647 0.0721 0.049 Uiso 1 1 calc R . .
C10 C 0.3660(4) -0.1067(5) 0.1891(4) 0.0393(16) Uani 1 1 d . . .
H10 H 0.4039 -0.1746 0.1996 0.047 Uiso 1 1 calc R . .
C11 C 0.3259(4) -0.0540(5) 0.2408(4) 0.0354(15) Uani 1 1 d . . .
H11 H 0.3305 -0.0785 0.2938 0.042 Uiso 1 1 calc R . .
C12 C 0.3791(3) 0.0145(5) 0.4502(3) 0.0307(14) Uani 1 1 d . . .
C13 C 0.3989(4) -0.1040(5) 0.4478(4) 0.0410(17) Uani 1 1 d . . .
H13 H 0.4241 -0.1321 0.4097 0.049 Uiso 1 1 calc R . .
C14 C 0.3814(4) -0.1804(6) 0.5014(4) 0.0501(19) Uani 1 1 d . . .
H14 H 0.3950 -0.2603 0.4997 0.060 Uiso 1 1 calc R . .
C15 C 0.3444(4) -0.1404(6) 0.5566(4) 0.0477(18) Uani 1 1 d . . .
H15 H 0.3317 -0.1933 0.5921 0.057 Uiso 1 1 calc R . .
C16 C 0.3253(4) -0.0221(6) 0.5610(4) 0.0440(17) Uani 1 1 d . . .
H16 H 0.3010 0.0054 0.6000 0.053 Uiso 1 1 calc R . .
C17 C 0.3423(3) 0.0543(6) 0.5076(3) 0.0367(16) Uani 1 1 d . . .
H17 H 0.3290 0.1342 0.5099 0.044 Uiso 1 1 calc R . .
C18 C 0.2330(3) 0.3745(5) 0.3543(3) 0.0277(14) Uani 1 1 d . . .
C19 C 0.1717(4) 0.3800(5) 0.3942(3) 0.0369(16) Uani 1 1 d . . .
C20 C 0.1279(4) 0.4807(6) 0.4004(4) 0.0480(18) Uani 1 1 d . . .
C21 C 0.1486(4) 0.5833(6) 0.3703(4) 0.0519(19) Uani 1 1 d . . .
C22 C 0.2099(4) 0.5831(6) 0.3305(4) 0.0489(19) Uani 1 1 d . . .
C23 C 0.2503(4) 0.4798(5) 0.3245(4) 0.0376(16) Uani 1 1 d . . .
C24 C 0.1571(3) 0.2320(5) 0.1758(3) 0.0342(15) Uani 1 1 d . . .
C25 C 0.2203(3) 0.3095(5) 0.1481(3) 0.0376(16) Uani 1 1 d . . .
H25A H 0.2623 0.2603 0.1341 0.056 Uiso 1 1 calc R . .
H25B H 0.2458 0.3627 0.1880 0.056 Uiso 1 1 calc R . .
H25C H 0.1927 0.3545 0.1046 0.056 Uiso 1 1 calc R . .
C26 C 0.0966(4) 0.3183(5) 0.2010(4) 0.0464(18) Uani 1 1 d . . .
H26A H 0.0704 0.3664 0.1586 0.070 Uiso 1 1 calc R . .
H26B H 0.1266 0.3682 0.2408 0.070 Uiso 1 1 calc R . .
H26C H 0.0549 0.2745 0.2194 0.070 Uiso 1 1 calc R . .
C27 C 0.1074(4) 0.1597(6) 0.1097(4) 0.0500(19) Uani 1 1 d . . .
H27A H 0.0591 0.1266 0.1241 0.075 Uiso 1 1 calc R . .
H27B H 0.1415 0.0969 0.0973 0.075 Uiso 1 1 calc R . .
H27C H 0.0901 0.2103 0.0662 0.075 Uiso 1 1 calc R . .
C28 C 0.1408(4) 0.0272(5) 0.2827(4) 0.0411(17) Uani 1 1 d . . .
C29 C 0.0602(4) 0.0864(6) 0.2914(4) 0.058(2) Uani 1 1 d . . .
H29A H 0.0295 0.1116 0.2424 0.087 Uiso 1 1 calc R . .
H29B H 0.0728 0.1539 0.3243 0.087 Uiso 1 1 calc R . .
H29C H 0.0273 0.0309 0.3129 0.087 Uiso 1 1 calc R . .
C30 C 0.1189(4) -0.0750(6) 0.2264(4) 0.0492(18) Uani 1 1 d . . .
H30A H 0.1691 -0.1145 0.2209 0.074 Uiso 1 1 calc R . .
H30B H 0.0905 -0.0447 0.1779 0.074 Uiso 1 1 calc R . .
H30C H 0.0834 -0.1302 0.2449 0.074 Uiso 1 1 calc R . .
C31 C 0.1824(4) -0.0224(5) 0.3605(3) 0.0519(19) Uani 1 1 d . . .
H31A H 0.1464 -0.0799 0.3761 0.078 Uiso 1 1 calc R . .
H31B H 0.1929 0.0409 0.3970 0.078 Uiso 1 1 calc R . .
H31C H 0.2342 -0.0595 0.3573 0.078 Uiso 1 1 calc R . .
C1S C 0.0711(10) 0.7386(6) 0.0576(5) 0.128(5) Uiso 0.50 1 d PRD A 1
H1SA H 0.1188 0.7777 0.0880 0.192 Uiso 0.50 1 calc PR B 1
H1SB H 0.0234 0.7521 0.0793 0.192 Uiso 0.50 1 calc PR C 1
H1SC H 0.0606 0.7695 0.0068 0.192 Uiso 0.50 1 calc PR D 1
C2S C 0.0881(10) 0.6055(10) 0.0559(13) 0.128(5) Uiso 0.50 1 d PD A 1
H2SA H 0.1301 0.5875 0.0271 0.154 Uiso 0.50 1 calc PR A 1
H2SB H 0.1048 0.5727 0.1067 0.154 Uiso 0.50 1 calc PR A 1
C3S C 0.0022(10) 0.5619(11) 0.0156(15) 0.128(5) Uiso 0.50 1 d PD . 1
H3SA H -0.0345 0.5667 0.0512 0.154 Uiso 0.50 1 calc PR . 1
H3SB H -0.0193 0.6158 -0.0260 0.154 Uiso 0.50 1 calc PR . 1
C4S C 0.1071(14) 0.6881(18) 0.0430(11) 0.164(11) Uiso 0.50 1 d PD E 2
H4SA H 0.0477 0.7043 0.0314 0.197 Uiso 0.50 1 calc PR E 2
H4SB H 0.1206 0.6321 0.0066 0.197 Uiso 0.50 1 calc PR E 2
Cl2 Cl 0.1659(6) 0.8155(10) 0.0493(6) 0.108(3) Uani 0.25 1 d PDU E 2
Cl1 Cl 0.1414(4) 0.6438(5) 0.1328(4) 0.133(2) Uani 0.50 1 d PDU E 2
Cl2A Cl 0.0355(7) 0.5620(11) 0.0093(8) 0.120(4) Uiso 0.25 1 d PD . 3

loop_
_atom_site_aniso_label
_atom_site_aniso_U_11
_atom_site_aniso_U_22
_atom_site_aniso_U_33
_atom_site_aniso_U_23
_atom_site_aniso_U_13
_atom_site_aniso_U_12
Pd1 0.0289(3) 0.0267(3) 0.0286(3) 0.0011(2) 0.0053(2) 0.0041(2)
Fe1 0.0335(5) 0.0322(5) 0.0325(6) -0.0028(4) 0.0082(4) 0.0022(4)
I1 0.0458(3) 0.0406(3) 0.0409(3) -0.0091(2) -0.0051(2) 0.0046(2)
P1 0.0274(9) 0.0266(9) 0.0340(10) 0.0011(7) 0.0025(7) -0.0017(7)
N1 0.038(3) 0.027(3) 0.027(3) 0.003(2) 0.009(2) 0.005(2)
F1 0.063(3) 0.048(2) 0.065(3) 0.011(2) 0.033(2) 0.007(2)
F2 0.069(3) 0.075(3) 0.078(3) 0.007(2) 0.041(3) 0.028(2)
F3 0.078(3) 0.053(3) 0.121(4) 0.006(3) 0.031(3) 0.035(2)
F4 0.079(3) 0.030(2) 0.114(4) 0.019(2) 0.021(3) 0.008(2)
F5 0.047(2) 0.042(2) 0.057(3) 0.0043(18) 0.018(2) -0.0033(18)
C1 0.034(4) 0.032(4) 0.026(4) -0.008(3) 0.002(3) 0.007(3)
C2 0.025(3) 0.047(4) 0.025(4) -0.001(3) 0.007(3) 0.001(3)
C3 0.028(4) 0.044(4) 0.039(4) 0.000(3) 0.009(3) 0.001(3)
C4 0.035(4) 0.052(5) 0.039(4) -0.006(3) 0.017(3) -0.008(3)
C5 0.034(4) 0.038(4) 0.041(4) 0.005(3) 0.007(3) -0.003(3)
C6 0.026(3) 0.029(3) 0.042(4) 0.000(3) 0.010(3) -0.002(3)
C7 0.027(3) 0.031(4) 0.039(4) -0.006(3) 0.010(3) -0.010(3)
C8 0.044(4) 0.039(4) 0.031(4) -0.005(3) 0.006(3) -0.003(3)
C9 0.052(4) 0.042(4) 0.028(4) -0.010(3) 0.008(3) -0.008(3)
C10 0.046(4) 0.030(4) 0.041(4) -0.007(3) 0.007(3) 0.005(3)
C11 0.045(4) 0.026(4) 0.035(4) 0.000(3) 0.008(3) 0.001(3)
C12 0.022(3) 0.034(4) 0.033(4) 0.004(3) -0.003(3) -0.001(3)
C13 0.043(4) 0.034(4) 0.045(5) 0.002(3) 0.009(3) 0.008(3)
C14 0.045(4) 0.050(4) 0.053(5) 0.013(4) 0.006(4) 0.018(4)
C15 0.051(4) 0.047(5) 0.043(5) 0.019(4) 0.006(4) -0.003(4)
C16 0.040(4) 0.056(5) 0.037(4) 0.010(4) 0.010(3) 0.007(3)
C17 0.037(4) 0.040(4) 0.033(4) 0.001(3) 0.005(3) 0.008(3)
C18 0.028(3) 0.025(3) 0.028(4) 0.005(3) 0.002(3) 0.005(3)
C19 0.050(4) 0.026(4) 0.034(4) 0.002(3) 0.009(3) 0.006(3)
C20 0.046(4) 0.048(5) 0.052(5) -0.002(4) 0.014(4) 0.015(4)
C21 0.047(5) 0.029(4) 0.077(6) 0.000(4) 0.010(4) 0.017(3)
C22 0.049(5) 0.026(4) 0.067(5) 0.010(4) 0.002(4) 0.004(3)
C23 0.039(4) 0.036(4) 0.038(4) 0.002(3) 0.010(3) 0.003(3)
C24 0.027(3) 0.043(4) 0.029(4) 0.002(3) 0.000(3) 0.003(3)
C25 0.037(4) 0.031(4) 0.044(4) 0.007(3) 0.006(3) 0.004(3)
C26 0.040(4) 0.048(4) 0.046(4) 0.010(3) -0.002(3) 0.004(3)
C27 0.039(4) 0.060(5) 0.043(5) 0.003(4) -0.009(3) 0.004(3)
C28 0.039(4) 0.034(4) 0.052(5) 0.001(3) 0.013(3) -0.004(3)
C29 0.040(4) 0.053(5) 0.085(6) 0.002(4) 0.021(4) -0.004(4)
C30 0.045(4) 0.044(4) 0.057(5) 0.001(4) 0.007(4) -0.013(3)
C31 0.058(5) 0.058(5) 0.043(5) 0.014(4) 0.018(4) -0.019(4)
Cl2 0.098(7) 0.143(9) 0.078(7) -0.021(6) 0.005(6) 0.015(7)
Cl1 0.188(6) 0.115(5) 0.111(5) -0.015(4) 0.068(5) 0.014(4)

loop_
_geom_bond_atom_site_label_1
_geom_bond_atom_site_label_2
_geom_bond_distance
_geom_bond_site_symmetry_2
_geom_bond_publ_flag
Pd1 C18 2.005(5) . ?
Pd1 N1 2.146(5) . ?
Pd1 P1 2.4003(16) . ?
Pd1 I1 2.6632(7) . ?
Fe1 C2 2.000(6) . ?
Fe1 C8 2.018(6) . ?
Fe1 C6 2.026(6) . ?
Fe1 C3 2.029(6) . ?
Fe1 C7 2.033(5) . ?
Fe1 C11 2.041(6) . ?
Fe1 C10 2.042(6) . ?
Fe1 C5 2.060(6) . ?
Fe1 C9 2.062(6) . ?
Fe1 C4 2.067(6) . ?
P1 C7 1.848(6) . ?
P1 C24 1.888(6) . ?
P1 C28 1.899(6) . ?
N1 C1 1.286(6) . ?
N1 C12 1.434(7) . ?
F1 C19 1.352(6) . ?
F2 C20 1.356(7) . ?
F3 C21 1.357(7) . ?
F4 C22 1.339(7) . ?
F5 C23 1.369(6) . ?
C1 C2 1.436(8) . ?
C2 C3 1.435(8) . ?
C2 C6 1.443(8) . ?
C3 C4 1.399(8) . ?
C4 C5 1.413(8) . ?
C5 C6 1.411(8) . ?
C7 C8 1.424(8) . ?
C7 C11 1.442(8) . ?
C8 C9 1.413(8) . ?
C9 C10 1.428(8) . ?
C10 C11 1.398(8) . ?
C12 C17 1.392(8) . ?
C12 C13 1.392(8) . ?
C13 C14 1.383(8) . ?
C14 C15 1.362(9) . ?
C15 C16 1.392(8) . ?
C16 C17 1.378(8) . ?
C18 C19 1.371(8) . ?
C18 C23 1.373(7) . ?
C19 C20 1.377(8) . ?
C20 C21 1.366(9) . ?
C21 C22 1.369(9) . ?
C22 C23 1.371(8) . ?
C24 C27 1.541(8) . ?
C24 C25 1.537(8) . ?
C24 C26 1.543(8) . ?
C28 C29 1.537(8) . ?
C28 C31 1.543(9) . ?
C28 C30 1.542(8) . ?
C1S C2S 1.544(9) . ?
C2S C3S 1.539(10) . ?
C3S C3S 1.517(10) 3_565 ?
C4S Cl1 1.687(16) . ?
C4S Cl2 1.740(15) . ?
Cl2A Cl2A 1.82(2) 3_565 ?
